data_4306729
loop_
_publ_author_name
'Matthew T. Olsen'
'Aaron K. Justice'
'Fr\'ed\'eric Gloaguen'
'Thomas B. Rauchfuss'
'Scott R. Wilson'

_publ_contact_author
; 
Scott R. Wilson 
University of Illinois 
School of Chemical Sciences, Box 59-1 
505 South Mathews Avenue 
Urbana, Illinois  61801 
USA 
;
_publ_contact_author_email srwilson@uiuc.edu
_publ_contact_author_fax '1  217 244 8068'
_publ_contact_author_phone '1  217 244 1708'
_publ_section_title
;
New Nitrosyl Derivatives of Diiron Dithiolates Related to the Active Site
of the [FeFe]-Hydrogenases
;
_journal_name_full 'Inorganic Chemistry'
_journal_page_first 11816
_journal_page_last 11824
_journal_paper_doi 10.1021/ic801542w
_journal_volume 47
_journal_year 2008
_chemical_formula_moiety 'C33 H35 Fe2 N O3 P3 S2, 2(C H2 Cl2), B F4'
_chemical_formula_sum 'C35 H39 B Cl4 F4 Fe2 N O3 P3 S2'
_chemical_formula_weight 1019.01
_chemical_name_systematic
; 
? 
;
_space_group_IT_number 14
_symmetry_cell_setting monoclinic
_symmetry_space_group_name_Hall '-P 2yn'
_symmetry_space_group_name_H-M 'P 1 21/n 1'
_atom_sites_solution_hydrogens geom
_atom_sites_solution_primary direct
_atom_sites_solution_secondary difmap
_audit_creation_method SHELXL-97
_audit_update_record
; 
2007-09-19   text and data added, akj 
;
_cell_angle_alpha 90.00
_cell_angle_beta 95.573(3)
_cell_angle_gamma 90.00
_cell_formula_units_Z 4
_cell_length_a 15.2650(11)
_cell_length_b 19.3588(13)
_cell_length_c 15.5567(11)
_cell_measurement_reflns_used 8961
_cell_measurement_temperature 193(2)
_cell_measurement_theta_max 27.98
_cell_measurement_theta_min 2.48
_cell_volume 4575.5(6)
_computing_cell_refinement 'SAINT V7.23A (Bruker, 2005)'
_computing_data_collection 'APEX2 V2.0-1 (Bruker, 2004)'
_computing_data_reduction
; 
SAINT V7.23A, XPREP V2005/2, SADABS V2007/4 (Bruker, 2005 & 2007) 
;
_computing_molecular_graphics 'SHELXTL V6.12 (Bruker, 2005)'
_computing_publication_material 'XCIF V6.12 (Bruker, 2005)'
_computing_structure_refinement 'SHELXTL V6.12 (Bruker, 2005)'
_computing_structure_solution 'SHELXTL V6.12 (Bruker, 2005)'
_diffrn_ambient_temperature 193(2)
_diffrn_measured_fraction_theta_full 0.998
_diffrn_measured_fraction_theta_max 0.998
_diffrn_measurement_device 'Bruker Kappa/ApexII CCD'
_diffrn_measurement_method 'profile data from \f and \w scans'
_diffrn_radiation_monochromator graphite
_diffrn_radiation_source 'fine-focus sealed tube'
_diffrn_radiation_type MoK\a
_diffrn_radiation_wavelength 0.71073
_diffrn_radiation_wavelength_id ga48jasps
_diffrn_reflns_av_R_equivalents 0.0299
_diffrn_reflns_av_sigmaI/netI 0.0322
_diffrn_reflns_limit_h_max 20
_diffrn_reflns_limit_h_min -20
_diffrn_reflns_limit_k_max 25
_diffrn_reflns_limit_k_min -23
_diffrn_reflns_limit_l_max 20
_diffrn_reflns_limit_l_min -20
_diffrn_reflns_number 52514
_diffrn_reflns_theta_full 28.30
_diffrn_reflns_theta_max 28.30
_diffrn_reflns_theta_min 1.68
_exptl_absorpt_coefficient_mu 1.114
_exptl_absorpt_correction_T_max 0.8522
_exptl_absorpt_correction_T_min 0.5378
_exptl_absorpt_correction_type integration
_exptl_absorpt_process_details 'SHELXTL/XPREP V2005/2 (Bruker, 2005)'
_exptl_crystal_colour red
_exptl_crystal_density_diffrn 1.479
_exptl_crystal_density_method 'not measured'
_exptl_crystal_description prism
_exptl_crystal_F_000 2072
_exptl_crystal_id ga48jasps
_exptl_crystal_preparation
; 
The data crystal was mounted using ??oil (Parantone-N, Exxon) to a 
0.3 mm cryo-loop (Hampton Research) with the (??) scattering 
planes roughly normal to the spindle axis. 
;
_exptl_crystal_size_max 0.60
_exptl_crystal_size_mid 0.16
_exptl_crystal_size_min 0.16
_refine_diff_density_max 0.791
_refine_diff_density_min -0.787
_refine_diff_density_rms 0.074
_refine_ls_extinction_method none
_refine_ls_goodness_of_fit_ref 1.070
_refine_ls_hydrogen_treatment noref
_refine_ls_matrix_type full
_refine_ls_number_parameters 602
_refine_ls_number_reflns 11341
_refine_ls_number_restraints 191
_refine_ls_restrained_S_all 1.105
_refine_ls_R_factor_all 0.0546
_refine_ls_R_factor_gt 0.0406
_refine_ls_shift/su_max 0.002
_refine_ls_shift/su_mean 0.000
_refine_ls_structure_factor_coef Fsqd
_refine_ls_weighting_details 'calc w=1/[\s^2^(Fo^2^)+(0.0591P)^2^+2.2480P] where P=(Fo^2^+2Fc^2^)/3'
_refine_ls_weighting_scheme calc
_refine_ls_wR_factor_gt 0.1086
_refine_ls_wR_factor_ref 0.1146
_reflns_number_gt 8860
_reflns_number_total 11341
_reflns_threshold_expression >2sigma(I)
_cod_data_source_file ic801542w_si_002_4.cif
_cod_data_source_block ga48jasps
_cod_depositor_comments
;
The following automatic conversions were performed:
'_symmetry_cell_setting' value 'Monoclinic' changed to 'monoclinic'
according to '/home/saulius/struct/CIF-dictionaries/cif_core.dic'
dictionary named 'cif_core.dic' version 2.4.1 from 2010-06-29.

Automatic conversion script
Id: cif_fix_enum 1527 2010-12-29 10:47:43Z saulius 
;
_cod_original_sg_symbol_Hall '-P 2yn '
_cod_original_sg_symbol_H-M 'P 21/n '
_cod_database_code 4306729

loop_
_symmetry_equiv_pos_as_xyz
'x, y, z'
'-x+1/2, y+1/2, -z+1/2'
'-x, -y, -z'
'x-1/2, -y-1/2, z-1/2'

loop_
_atom_site_label
_atom_site_type_symbol
_atom_site_fract_x
_atom_site_fract_y
_atom_site_fract_z
_atom_site_U_iso_or_equiv
_atom_site_adp_type
_atom_site_occupancy
_atom_site_symmetry_multiplicity
_atom_site_calc_flag
_atom_site_refinement_flags
_atom_site_disorder_assembly
_atom_site_disorder_group
Fe1 Fe 0.84173(2) 0.230220(18) 0.92736(2) 0.02525(9) Uani 1 1 d . . .
Fe2 Fe 0.73490(2) 0.249608(16) 0.78757(2) 0.02233(9) Uani 1 1 d . . .
S1 S 0.88339(4) 0.24368(3) 0.79477(4) 0.02603(13) Uani 1 1 d . . .
S2 S 0.75789(4) 0.14885(3) 0.86012(4) 0.02890(14) Uani 1 1 d . . .
P1 P 0.96408(4) 0.18074(4) 0.98667(4) 0.03016(15) Uani 1 1 d . . .
P2 P 0.74389(4) 0.36258(3) 0.75184(4) 0.02538(13) Uani 1 1 d . . .
P3 P 0.61015(4) 0.27996(3) 0.84646(4) 0.02490(13) Uani 1 1 d . . .
B1 B 0.9091(6) 0.0025(5) 0.2137(5) 0.0367(18) Uani 0.57(2) 1 d PDU A 1
F1 F 0.9107(6) 0.0353(5) 0.2936(4) 0.0483(15) Uani 0.57(2) 1 d PDU A 1
F2 F 0.9935(4) 0.0004(5) 0.1888(6) 0.0581(19) Uani 0.57(2) 1 d PDU A 1
F3 F 0.8766(8) -0.0633(4) 0.2199(6) 0.075(2) Uani 0.57(2) 1 d PDU A 1
F4 F 0.8553(7) 0.0400(5) 0.1536(5) 0.0525(17) Uani 0.57(2) 1 d PDU A 1
O1 O 0.89994(19) 0.36274(11) 1.00081(15) 0.0644(7) Uani 1 1 d . . .
O2 O 0.75711(15) 0.20379(14) 1.08459(13) 0.0572(6) Uani 1 1 d . . .
O3 O 0.66276(15) 0.19442(12) 0.62828(13) 0.0500(5) Uani 1 1 d . . .
N1 N 0.69272(14) 0.21989(11) 0.69230(13) 0.0279(4) Uani 1 1 d . . .
C1 C 0.89500(19) 0.15596(13) 0.75428(17) 0.0358(6) Uani 1 1 d . . .
H1A H 0.8898 0.1569 0.6904 0.043 Uiso 1 1 calc R . .
H1B H 0.9543 0.1383 0.7745 0.043 Uiso 1 1 calc R . .
C2 C 0.82634(19) 0.10732(14) 0.78395(18) 0.0367(6) Uani 1 1 d . . .
H2A H 0.8561 0.0666 0.8121 0.044 Uiso 1 1 calc R . .
H2B H 0.7881 0.0909 0.7330 0.044 Uiso 1 1 calc R . .
C3 C 0.8767(2) 0.31235(14) 0.96774(17) 0.0380(6) Uani 1 1 d . . .
C4 C 0.78787(18) 0.21558(15) 1.02215(17) 0.0372(6) Uani 1 1 d . . .
C5 C 0.9853(2) 0.19657(17) 1.10192(17) 0.0456(7) Uani 1 1 d . . .
H5A H 0.9392 0.1747 1.1322 0.068 Uiso 1 1 calc R . .
H5B H 0.9854 0.2464 1.1128 0.068 Uiso 1 1 calc R . .
H5C H 1.0427 0.1772 1.1230 0.068 Uiso 1 1 calc R . .
C6 C 1.0641(2) 0.21091(19) 0.9454(2) 0.0522(8) Uani 1 1 d . . .
H6A H 1.1150 0.1885 0.9771 0.078 Uiso 1 1 calc R . .
H6B H 1.0689 0.2611 0.9528 0.078 Uiso 1 1 calc R . .
H6C H 1.0627 0.1995 0.8839 0.078 Uiso 1 1 calc R . .
C7 C 0.9723(2) 0.08775(15) 0.9810(2) 0.0453(7) Uani 1 1 d . . .
H7A H 1.0265 0.0725 1.0145 0.068 Uiso 1 1 calc R . .
H7B H 0.9733 0.0736 0.9206 0.068 Uiso 1 1 calc R . .
H7C H 0.9214 0.0668 1.0048 0.068 Uiso 1 1 calc R . .
C8 C 0.63858(16) 0.40154(13) 0.76494(15) 0.0284(5) Uani 1 1 d . . .
H8 H 0.6244 0.4463 0.7426 0.034 Uiso 1 1 calc R . .
C9 C 0.58145(16) 0.36602(12) 0.80665(15) 0.0280(5) Uani 1 1 d . . .
H9 H 0.5259 0.3855 0.8156 0.034 Uiso 1 1 calc R . .
C10 C 0.76058(18) 0.37663(14) 0.63822(16) 0.0334(6) Uani 1 1 d . . .
C11 C 0.80206(19) 0.32794(15) 0.59089(17) 0.0372(6) Uani 1 1 d . . .
H11 H 0.8225 0.2860 0.6176 0.045 Uiso 1 1 calc R . .
C12 C 0.8140(2) 0.33984(17) 0.50487(18) 0.0451(7) Uani 1 1 d . . .
H12 H 0.8441 0.3067 0.4736 0.054 Uiso 1 1 calc R . .
C13 C 0.7825(3) 0.3992(2) 0.4647(2) 0.0600(10) Uani 1 1 d . . .
H13 H 0.7889 0.4065 0.4052 0.072 Uiso 1 1 calc R . .
C14 C 0.7417(3) 0.4478(2) 0.5107(2) 0.0867(16) Uani 1 1 d . . .
H14 H 0.7208 0.4893 0.4834 0.104 Uiso 1 1 calc R . .
C15 C 0.7308(3) 0.43662(19) 0.5971(2) 0.0744(13) Uani 1 1 d . . .
H15 H 0.7025 0.4707 0.6284 0.089 Uiso 1 1 calc R . .
C16 C 0.82038(17) 0.42322(13) 0.80782(16) 0.0302(5) Uani 1 1 d . . .
C17 C 0.90890(19) 0.42274(15) 0.7931(2) 0.0446(7) Uani 1 1 d . . .
H17 H 0.9295 0.3911 0.7529 0.053 Uiso 1 1 calc R . .
C18 C 0.9667(2) 0.46827(18) 0.8368(3) 0.0594(9) Uani 1 1 d . . .
H18 H 1.0272 0.4672 0.8272 0.071 Uiso 1 1 calc R . .
C19 C 0.9379(2) 0.51525(17) 0.8945(2) 0.0551(8) Uani 1 1 d . . .
H19 H 0.9784 0.5466 0.9238 0.066 Uiso 1 1 calc R . .
C20 C 0.8512(2) 0.51666(15) 0.90932(19) 0.0443(7) Uani 1 1 d . . .
H20 H 0.8313 0.5492 0.9488 0.053 Uiso 1 1 calc R . .
C21 C 0.79200(18) 0.47058(13) 0.86685(17) 0.0342(6) Uani 1 1 d . . .
H21 H 0.7319 0.4713 0.8781 0.041 Uiso 1 1 calc R . .
C22 C 0.60215(16) 0.29045(13) 0.96220(15) 0.0295(5) Uani 1 1 d . . .
C23 C 0.64400(19) 0.34753(15) 1.00440(17) 0.0377(6) Uani 1 1 d . . .
H23 H 0.6768 0.3789 0.9732 0.045 Uiso 1 1 calc R . .
C24 C 0.6371(2) 0.35788(17) 1.09173(19) 0.0467(7) Uani 1 1 d . . .
H24 H 0.6639 0.3971 1.1200 0.056 Uiso 1 1 calc R . .
C25 C 0.5915(2) 0.3111(2) 1.13781(19) 0.0526(9) Uani 1 1 d . . .
H25 H 0.5882 0.3179 1.1979 0.063 Uiso 1 1 calc R . .
C26 C 0.5510(2) 0.25524(19) 1.09730(19) 0.0510(8) Uani 1 1 d . . .
H26 H 0.5195 0.2236 1.1293 0.061 Uiso 1 1 calc R . .
C27 C 0.55601(19) 0.24458(16) 1.00880(18) 0.0394(6) Uani 1 1 d . . .
H27 H 0.5277 0.2058 0.9809 0.047 Uiso 1 1 calc R . .
C28 C 0.51147(17) 0.23044(13) 0.81110(15) 0.0292(5) Uani 1 1 d . . .
C29 C 0.5171(2) 0.16369(16) 0.7806(2) 0.0460(7) Uani 1 1 d . . .
H29 H 0.5730 0.1425 0.7789 0.055 Uiso 1 1 calc R . .
C30 C 0.4410(2) 0.12752(18) 0.7526(3) 0.0612(10) Uani 1 1 d . . .
H30 H 0.4453 0.0815 0.7321 0.073 Uiso 1 1 calc R . .
C31 C 0.3599(2) 0.15745(18) 0.7541(2) 0.0516(8) Uani 1 1 d . . .
H31 H 0.3083 0.1323 0.7347 0.062 Uiso 1 1 calc R . .
C32 C 0.35311(19) 0.22382(17) 0.7837(2) 0.0442(7) Uani 1 1 d . . .
H32 H 0.2969 0.2447 0.7843 0.053 Uiso 1 1 calc R . .
C33 C 0.42819(18) 0.26024(15) 0.81257(19) 0.0386(6) Uani 1 1 d . . .
H33 H 0.4231 0.3060 0.8336 0.046 Uiso 1 1 calc R . .
Cl1 Cl 0.17585(7) 0.85629(5) 0.49986(6) 0.0658(2) Uani 1 1 d . . .
Cl2 Cl 0.06823(6) 0.96640(4) 0.41697(5) 0.0518(2) Uani 1 1 d . . .
C34 C 0.0896(2) 0.91480(19) 0.5090(2) 0.0550(8) Uani 1 1 d . . .
H34A H 0.0357 0.8888 0.5190 0.066 Uiso 1 1 calc R . .
H34B H 0.1046 0.9449 0.5597 0.066 Uiso 1 1 calc R . .
Cl3 Cl 0.1433(6) 0.3452(4) 0.7902(5) 0.0751(15) Uani 0.549(2) 1 d PDU B 1
Cl4 Cl 0.20484(10) 0.48255(9) 0.85102(15) 0.0702(6) Uani 0.549(2) 1 d PDU B 1
C35 C 0.2178(5) 0.4104(4) 0.7800(6) 0.075(2) Uani 0.549(2) 1 d PDU B 1
H35A H 0.2116 0.4271 0.7196 0.090 Uiso 0.549(2) 1 calc PR B 1
H35B H 0.2781 0.3916 0.7922 0.090 Uiso 0.549(2) 1 calc PR B 1
Cl5 Cl 0.1449(9) 0.3423(6) 0.8073(8) 0.0602(19) Uani 0.331(3) 1 d PDU C 2
Cl6 Cl 0.1108(5) 0.4350(3) 0.6524(4) 0.135(2) Uani 0.331(3) 1 d PDU C 2
C36 C 0.1899(8) 0.3939(7) 0.7292(8) 0.083(3) Uani 0.331(3) 1 d PDU C 2
H36A H 0.2289 0.3647 0.6972 0.099 Uiso 0.331(3) 1 calc PR C 2
H36B H 0.2268 0.4302 0.7594 0.099 Uiso 0.331(3) 1 calc PR C 2
Cl7 Cl 0.0573(6) 0.4455(5) 0.5990(7) 0.086(3) Uani 0.120(2) 1 d PDU D 3
Cl8 Cl 0.1835(8) 0.4791(7) 0.7610(9) 0.118(3) Uani 0.120(2) 1 d PDU D 3
C37 C 0.151(3) 0.426(2) 0.671(3) 0.097(4) Uani 0.120(2) 1 d PDU D 3
H37A H 0.1421 0.3794 0.6936 0.116 Uiso 0.120(2) 1 calc PR D 3
H37B H 0.2016 0.4239 0.6362 0.116 Uiso 0.120(2) 1 calc PR D 3
B2 B 0.8963(9) 0.0059(6) 0.2178(7) 0.044(3) Uani 0.43(2) 1 d PDU A 2
F5 F 0.8433(10) -0.0517(6) 0.2174(9) 0.092(3) Uani 0.43(2) 1 d PDU A 2
F6 F 0.9831(7) -0.0137(6) 0.2151(9) 0.064(2) Uani 0.43(2) 1 d PDU A 2
F7 F 0.8886(10) 0.0439(8) 0.2925(8) 0.074(3) Uani 0.43(2) 1 d PDU A 2
F8 F 0.8703(9) 0.0468(7) 0.1466(8) 0.067(3) Uani 0.43(2) 1 d PDU A 2

loop_
_atom_site_aniso_label
_atom_site_aniso_U_11
_atom_site_aniso_U_22
_atom_site_aniso_U_33
_atom_site_aniso_U_23
_atom_site_aniso_U_13
_atom_site_aniso_U_12
Fe1 0.03275(19) 0.02051(18) 0.02158(16) -0.00067(13) -0.00212(13) 0.00164(13)
Fe2 0.02914(18) 0.01703(17) 0.02030(16) -0.00111(12) -0.00022(13) 0.00167(13)
S1 0.0313(3) 0.0210(3) 0.0256(3) 0.0012(2) 0.0017(2) 0.0026(2)
S2 0.0361(3) 0.0190(3) 0.0308(3) 0.0025(2) -0.0013(2) -0.0016(2)
P1 0.0342(3) 0.0290(3) 0.0259(3) 0.0037(2) -0.0035(3) 0.0022(3)
P2 0.0333(3) 0.0191(3) 0.0238(3) 0.0008(2) 0.0031(2) 0.0028(2)
P3 0.0299(3) 0.0214(3) 0.0232(3) -0.0015(2) 0.0016(2) 0.0003(2)
B1 0.042(4) 0.038(4) 0.030(3) -0.006(3) -0.001(3) -0.005(3)
F1 0.037(3) 0.072(3) 0.036(2) -0.019(2) 0.0033(18) -0.003(2)
F2 0.044(2) 0.076(4) 0.055(4) -0.023(3) 0.009(2) -0.002(2)
F3 0.100(6) 0.052(3) 0.069(3) 0.012(2) -0.014(4) -0.030(3)
F4 0.061(3) 0.062(3) 0.034(2) 0.010(2) 0.001(2) 0.011(3)
O1 0.107(2) 0.0290(12) 0.0507(13) -0.0061(10) -0.0251(13) -0.0056(12)
O2 0.0539(13) 0.0849(18) 0.0341(11) 0.0129(11) 0.0113(10) 0.0174(12)
O3 0.0584(13) 0.0525(14) 0.0364(11) -0.0170(10) -0.0096(9) 0.0010(10)
N1 0.0347(11) 0.0237(11) 0.0244(10) -0.0024(8) -0.0014(8) 0.0038(8)
C1 0.0467(15) 0.0273(14) 0.0335(13) -0.0050(11) 0.0051(12) 0.0115(11)
C2 0.0456(15) 0.0218(13) 0.0410(15) -0.0092(11) -0.0051(12) 0.0055(11)
C3 0.0540(17) 0.0270(14) 0.0305(13) -0.0001(11) -0.0093(12) 0.0025(12)
C4 0.0399(15) 0.0400(16) 0.0308(13) -0.0014(11) -0.0008(11) 0.0081(12)
C5 0.0501(18) 0.054(2) 0.0296(14) 0.0003(13) -0.0110(12) 0.0031(14)
C6 0.0359(16) 0.068(2) 0.0514(18) 0.0158(16) -0.0026(13) -0.0036(15)
C7 0.0566(19) 0.0326(16) 0.0445(16) 0.0043(12) -0.0063(14) 0.0110(13)
C8 0.0351(13) 0.0208(12) 0.0284(12) -0.0019(9) -0.0017(10) 0.0053(10)
C9 0.0312(12) 0.0230(12) 0.0293(12) -0.0031(9) 0.0001(10) 0.0034(10)
C10 0.0471(15) 0.0280(14) 0.0254(12) 0.0031(10) 0.0057(11) 0.0061(11)
C11 0.0476(16) 0.0318(14) 0.0333(13) 0.0052(11) 0.0094(12) 0.0106(12)
C12 0.0572(18) 0.0478(18) 0.0324(14) -0.0001(12) 0.0147(13) 0.0119(14)
C13 0.081(2) 0.069(2) 0.0325(15) 0.0184(15) 0.0196(16) 0.0209(19)
C14 0.144(4) 0.071(3) 0.051(2) 0.0336(19) 0.041(2) 0.063(3)
C15 0.131(4) 0.050(2) 0.0484(19) 0.0226(16) 0.040(2) 0.051(2)
C16 0.0388(14) 0.0191(12) 0.0329(12) 0.0037(10) 0.0044(11) -0.0001(10)
C17 0.0391(15) 0.0287(15) 0.067(2) -0.0032(14) 0.0125(14) -0.0017(12)
C18 0.0393(17) 0.0420(19) 0.098(3) -0.0022(18) 0.0109(18) -0.0112(14)
C19 0.058(2) 0.0311(17) 0.074(2) -0.0015(16) -0.0062(17) -0.0142(15)
C20 0.0580(19) 0.0292(15) 0.0443(16) -0.0037(12) -0.0023(14) -0.0042(13)
C21 0.0412(15) 0.0243(13) 0.0365(13) -0.0002(10) 0.0005(11) -0.0011(11)
C22 0.0319(13) 0.0304(13) 0.0258(11) -0.0029(10) 0.0016(10) 0.0062(10)
C23 0.0473(16) 0.0342(15) 0.0302(13) -0.0049(11) -0.0030(11) 0.0037(12)
C24 0.0551(18) 0.0485(19) 0.0346(14) -0.0138(13) -0.0064(13) 0.0140(14)
C25 0.0529(18) 0.078(3) 0.0271(14) -0.0059(15) 0.0038(13) 0.0186(17)
C26 0.0488(18) 0.072(2) 0.0339(15) 0.0073(15) 0.0113(14) -0.0007(16)
C27 0.0426(16) 0.0460(17) 0.0295(13) 0.0029(12) 0.0031(12) -0.0037(12)
C28 0.0332(13) 0.0292(13) 0.0253(11) -0.0012(10) 0.0027(10) -0.0036(10)
C29 0.0399(15) 0.0362(16) 0.0623(19) -0.0121(14) 0.0072(14) -0.0054(13)
C30 0.058(2) 0.0401(19) 0.085(3) -0.0236(18) 0.0077(19) -0.0139(16)
C31 0.0408(17) 0.061(2) 0.0520(18) -0.0098(16) -0.0001(14) -0.0165(15)
C32 0.0322(14) 0.054(2) 0.0454(16) 0.0044(14) -0.0011(12) -0.0022(13)
C33 0.0347(14) 0.0392(16) 0.0419(15) -0.0018(12) 0.0039(12) -0.0015(12)
Cl1 0.0728(6) 0.0579(6) 0.0668(6) 0.0071(4) 0.0073(5) 0.0125(4)
Cl2 0.0701(5) 0.0413(4) 0.0467(4) 0.0053(3) 0.0204(4) 0.0048(4)
C34 0.062(2) 0.063(2) 0.0414(17) 0.0073(15) 0.0139(15) 0.0037(17)
Cl3 0.065(2) 0.069(3) 0.091(4) -0.021(2) 0.012(2) 0.002(2)
Cl4 0.0381(8) 0.0506(10) 0.1197(17) 0.0058(10) -0.0044(9) -0.0020(7)
C35 0.055(4) 0.071(4) 0.100(5) 0.011(4) 0.021(4) -0.009(3)
Cl5 0.055(3) 0.053(3) 0.075(4) 0.016(3) 0.019(3) -0.006(2)
Cl6 0.178(6) 0.086(3) 0.152(4) 0.046(3) 0.074(4) 0.024(3)
C36 0.080(6) 0.068(6) 0.105(6) -0.007(5) 0.030(5) -0.002(5)
Cl7 0.073(5) 0.070(5) 0.104(6) 0.027(4) -0.052(4) 0.007(4)
Cl8 0.090(5) 0.111(6) 0.156(6) 0.000(6) 0.020(5) 0.001(5)
C37 0.100(8) 0.077(8) 0.115(8) 0.034(7) 0.019(7) 0.019(8)
B2 0.049(5) 0.047(5) 0.034(5) 0.000(4) 0.001(4) -0.010(4)
F5 0.114(7) 0.071(5) 0.080(4) 0.030(4) -0.043(5) -0.052(5)
F6 0.065(4) 0.071(5) 0.056(5) -0.011(4) 0.004(3) 0.015(3)
F7 0.064(6) 0.103(5) 0.056(3) -0.030(3) 0.005(4) 0.013(4)
F8 0.075(5) 0.068(4) 0.062(4) 0.026(3) 0.017(4) 0.006(4)

loop_
_atom_type_symbol
_atom_type_description
_atom_type_scat_dispersion_real
_atom_type_scat_dispersion_imag
_atom_type_scat_source
C C 0.0033 0.0016 'International Tables Vol C Tables 4.2.6.8 and 6.1.1.4'
H H 0.0000 0.0000 'International Tables Vol C Tables 4.2.6.8 and 6.1.1.4'
B B 0.0013 0.0007 'International Tables Vol C Tables 4.2.6.8 and 6.1.1.4'
N N 0.0061 0.0033 'International Tables Vol C Tables 4.2.6.8 and 6.1.1.4'
O O 0.0106 0.0060 'International Tables Vol C Tables 4.2.6.8 and 6.1.1.4'
F F 0.0171 0.0103 'International Tables Vol C Tables 4.2.6.8 and 6.1.1.4'
P P 0.1023 0.0942 'International Tables Vol C Tables 4.2.6.8 and 6.1.1.4'
S S 0.1246 0.1234 'International Tables Vol C Tables 4.2.6.8 and 6.1.1.4'
Fe Fe 0.3463 0.8444 'International Tables Vol C Tables 4.2.6.8 and 6.1.1.4'
Cl Cl 0.1484 0.1585 'International Tables Vol C Tables 4.2.6.8 and 6.1.1.4'

loop_
_exptl_crystal_face_index_h
_exptl_crystal_face_index_k
_exptl_crystal_face_index_l
_exptl_crystal_face_perp_dist
1.00 0.00 -1.00 0.0800
-1.00 0.00 1.00 0.0800
0.00 -1.00 0.00 0.2800
-1.00 0.00 -1.00 0.0800
1.00 0.00 1.00 0.0800
1.00 2.00 -1.00 0.2300

loop_
_geom_angle_atom_site_label_1
_geom_angle_atom_site_label_2
_geom_angle_atom_site_label_3
_geom_angle
_geom_angle_site_symmetry_1
_geom_angle_site_symmetry_3
_geom_angle_publ_flag
C3 Fe1 C4 89.82(13) . . ?
C3 Fe1 P1 91.56(10) . . ?
C4 Fe1 P1 91.41(9) . . ?
C3 Fe1 S2 160.23(10) . . ?
C4 Fe1 S2 89.19(10) . . ?
P1 Fe1 S2 108.20(3) . . ?
C3 Fe1 S1 96.87(9) . . ?
C4 Fe1 S1 168.66(10) . . ?
P1 Fe1 S1 97.52(3) . . ?
S2 Fe1 S1 81.41(2) . . ?
C3 Fe1 Fe2 107.94(9) . . ?
C4 Fe1 Fe2 114.26(9) . . ?
P1 Fe1 Fe2 147.08(2) . . ?
S2 Fe1 Fe2 55.048(19) . . ?
S1 Fe1 Fe2 54.930(19) . . ?
N1 Fe2 S1 109.06(7) . . ?
N1 Fe2 S2 100.04(7) . . ?
S1 Fe2 S2 79.95(2) . . ?
N1 Fe2 P2 98.23(7) . . ?
S1 Fe2 P2 88.67(2) . . ?
S2 Fe2 P2 160.84(3) . . ?
N1 Fe2 P3 100.49(7) . . ?
S1 Fe2 P3 150.40(3) . . ?
S2 Fe2 P3 96.74(3) . . ?
P2 Fe2 P3 85.54(2) . . ?
N1 Fe2 Fe1 148.09(7) . . ?
S1 Fe2 Fe1 53.880(18) . . ?
S2 Fe2 Fe1 53.692(19) . . ?
P2 Fe2 Fe1 107.16(2) . . ?
P3 Fe2 Fe1 100.45(2) . . ?
C1 S1 Fe1 104.85(9) . . ?
C1 S1 Fe2 99.24(9) . . ?
Fe1 S1 Fe2 71.19(2) . . ?
C2 S2 Fe1 105.99(9) . . ?
C2 S2 Fe2 97.22(9) . . ?
Fe1 S2 Fe2 71.26(2) . . ?
C7 P1 C6 103.84(16) . . ?
C7 P1 C5 102.11(15) . . ?
C6 P1 C5 102.73(16) . . ?
C7 P1 Fe1 117.98(11) . . ?
C6 P1 Fe1 114.73(11) . . ?
C5 P1 Fe1 113.55(11) . . ?
C8 P2 C16 102.34(11) . . ?
C8 P2 C10 104.83(12) . . ?
C16 P2 C10 102.91(12) . . ?
C8 P2 Fe2 107.46(9) . . ?
C16 P2 Fe2 123.91(8) . . ?
C10 P2 Fe2 113.46(9) . . ?
C9 P3 C28 102.38(12) . . ?
C9 P3 C22 101.36(11) . . ?
C28 P3 C22 102.89(11) . . ?
C9 P3 Fe2 106.50(8) . . ?
C28 P3 Fe2 116.29(8) . . ?
C22 P3 Fe2 124.43(8) . . ?
F3 B1 F2 110.3(5) . . ?
F3 B1 F4 109.8(4) . . ?
F2 B1 F4 109.5(5) . . ?
F3 B1 F1 109.5(5) . . ?
F2 B1 F1 109.1(4) . . ?
F4 B1 F1 108.7(5) . . ?
O3 N1 Fe2 175.1(2) . . ?
C2 C1 S1 112.33(17) . . ?
C2 C1 H1A 109.1 . . ?
S1 C1 H1A 109.1 . . ?
C2 C1 H1B 109.1 . . ?
S1 C1 H1B 109.1 . . ?
H1A C1 H1B 107.9 . . ?
C1 C2 S2 112.21(18) . . ?
C1 C2 H2A 109.2 . . ?
S2 C2 H2A 109.2 . . ?
C1 C2 H2B 109.2 . . ?
S2 C2 H2B 109.2 . . ?
H2A C2 H2B 107.9 . . ?
O1 C3 Fe1 174.0(2) . . ?
O2 C4 Fe1 176.2(3) . . ?
P1 C5 H5A 109.5 . . ?
P1 C5 H5B 109.5 . . ?
H5A C5 H5B 109.5 . . ?
P1 C5 H5C 109.5 . . ?
H5A C5 H5C 109.5 . . ?
H5B C5 H5C 109.5 . . ?
P1 C6 H6A 109.5 . . ?
P1 C6 H6B 109.5 . . ?
H6A C6 H6B 109.5 . . ?
P1 C6 H6C 109.5 . . ?
H6A C6 H6C 109.5 . . ?
H6B C6 H6C 109.5 . . ?
P1 C7 H7A 109.5 . . ?
P1 C7 H7B 109.5 . . ?
H7A C7 H7B 109.5 . . ?
P1 C7 H7C 109.5 . . ?
H7A C7 H7C 109.5 . . ?
H7B C7 H7C 109.5 . . ?
C9 C8 P2 118.24(19) . . ?
C9 C8 H8 120.9 . . ?
P2 C8 H8 120.9 . . ?
C8 C9 P3 119.55(19) . . ?
C8 C9 H9 120.2 . . ?
P3 C9 H9 120.2 . . ?
C15 C10 C11 118.2(2) . . ?
C15 C10 P2 120.1(2) . . ?
C11 C10 P2 121.7(2) . . ?
C10 C11 C12 120.6(3) . . ?
C10 C11 H11 119.7 . . ?
C12 C11 H11 119.7 . . ?
C13 C12 C11 120.4(3) . . ?
C13 C12 H12 119.8 . . ?
C11 C12 H12 119.8 . . ?
C14 C13 C12 119.6(3) . . ?
C14 C13 H13 120.2 . . ?
C12 C13 H13 120.2 . . ?
C13 C14 C15 120.3(3) . . ?
C13 C14 H14 119.9 . . ?
C15 C14 H14 119.9 . . ?
C10 C15 C14 121.0(3) . . ?
C10 C15 H15 119.5 . . ?
C14 C15 H15 119.5 . . ?
C17 C16 C21 118.8(3) . . ?
C17 C16 P2 120.3(2) . . ?
C21 C16 P2 120.9(2) . . ?
C18 C17 C16 119.9(3) . . ?
C18 C17 H17 120.0 . . ?
C16 C17 H17 120.0 . . ?
C19 C18 C17 120.9(3) . . ?
C19 C18 H18 119.5 . . ?
C17 C18 H18 119.5 . . ?
C20 C19 C18 119.9(3) . . ?
C20 C19 H19 120.1 . . ?
C18 C19 H19 120.1 . . ?
C19 C20 C21 120.2(3) . . ?
C19 C20 H20 119.9 . . ?
C21 C20 H20 119.9 . . ?
C20 C21 C16 120.3(3) . . ?
C20 C21 H21 119.8 . . ?
C16 C21 H21 119.8 . . ?
C27 C22 C23 119.4(2) . . ?
C27 C22 P3 122.1(2) . . ?
C23 C22 P3 118.4(2) . . ?
C24 C23 C22 119.8(3) . . ?
C24 C23 H23 120.1 . . ?
C22 C23 H23 120.1 . . ?
C25 C24 C23 120.2(3) . . ?
C25 C24 H24 119.9 . . ?
C23 C24 H24 119.9 . . ?
C26 C25 C24 120.4(3) . . ?
C26 C25 H25 119.8 . . ?
C24 C25 H25 119.8 . . ?
C25 C26 C27 120.2(3) . . ?
C25 C26 H26 119.9 . . ?
C27 C26 H26 119.9 . . ?
C22 C27 C26 120.0(3) . . ?
C22 C27 H27 120.0 . . ?
C26 C27 H27 120.0 . . ?
C29 C28 C33 118.6(3) . . ?
C29 C28 P3 121.2(2) . . ?
C33 C28 P3 120.2(2) . . ?
C28 C29 C30 120.1(3) . . ?
C28 C29 H29 120.0 . . ?
C30 C29 H29 120.0 . . ?
C31 C30 C29 120.7(3) . . ?
C31 C30 H30 119.6 . . ?
C29 C30 H30 119.6 . . ?
C30 C31 C32 120.0(3) . . ?
C30 C31 H31 120.0 . . ?
C32 C31 H31 120.0 . . ?
C31 C32 C33 119.9(3) . . ?
C31 C32 H32 120.0 . . ?
C33 C32 H32 120.0 . . ?
C32 C33 C28 120.7(3) . . ?
C32 C33 H33 119.7 . . ?
C28 C33 H33 119.7 . . ?
Cl2 C34 Cl1 112.60(17) . . ?
Cl2 C34 H34A 109.1 . . ?
Cl1 C34 H34A 109.1 . . ?
Cl2 C34 H34B 109.1 . . ?
Cl1 C34 H34B 109.1 . . ?
H34A C34 H34B 107.8 . . ?
Cl3 C35 Cl4 113.6(5) . . ?
Cl3 C35 H35A 108.9 . . ?
Cl4 C35 H35A 108.9 . . ?
Cl3 C35 H35B 108.9 . . ?
Cl4 C35 H35B 108.9 . . ?
H35A C35 H35B 107.7 . . ?
Cl5 C36 Cl6 115.3(8) . . ?
Cl5 C36 H36A 108.4 . . ?
Cl6 C36 H36A 108.4 . . ?
Cl5 C36 H36B 108.4 . . ?
Cl6 C36 H36B 108.4 . . ?
H36A C36 H36B 107.5 . . ?
Cl8 C37 Cl7 122.2(13) . . ?
Cl8 C37 H37A 106.8 . . ?
Cl7 C37 H37A 106.8 . . ?
Cl8 C37 H37B 106.8 . . ?
Cl7 C37 H37B 106.8 . . ?
H37A C37 H37B 106.6 . . ?
F5 B2 F6 109.9(6) . . ?
F5 B2 F8 109.6(5) . . ?
F6 B2 F8 109.4(5) . . ?
F5 B2 F7 109.5(5) . . ?
F6 B2 F7 109.3(5) . . ?
F8 B2 F7 109.0(6) . . ?

loop_
_geom_bond_atom_site_label_1
_geom_bond_atom_site_label_2
_geom_bond_distance
_geom_bond_site_symmetry_2
_geom_bond_publ_flag
Fe1 C3 1.773(3) . ?
Fe1 C4 1.779(3) . ?
Fe1 P1 2.2186(8) . ?
Fe1 S2 2.2256(7) . ?
Fe1 S1 2.2320(7) . ?
Fe1 Fe2 2.6155(5) . ?
Fe2 N1 1.660(2) . ?
Fe2 S1 2.2614(7) . ?
Fe2 S2 2.2637(7) . ?
Fe2 P2 2.2640(7) . ?
Fe2 P3 2.2693(7) . ?
S1 C1 1.826(3) . ?
S2 C2 1.839(3) . ?
P1 C7 1.807(3) . ?
P1 C6 1.810(3) . ?
P1 C5 1.817(3) . ?
P2 C8 1.805(2) . ?
P2 C16 1.817(3) . ?
P2 C10 1.831(2) . ?
P3 C9 1.816(3) . ?
P3 C28 1.825(3) . ?
P3 C22 1.828(2) . ?
B1 F3 1.375(7) . ?
B1 F2 1.381(7) . ?
B1 F4 1.388(7) . ?
B1 F1 1.394(7) . ?
O1 C3 1.143(3) . ?
O2 C4 1.142(3) . ?
O3 N1 1.164(3) . ?
C1 C2 1.514(4) . ?
C1 H1A 0.9900 . ?
C1 H1B 0.9900 . ?
C2 H2A 0.9900 . ?
C2 H2B 0.9900 . ?
C5 H5A 0.9800 . ?
C5 H5B 0.9800 . ?
C5 H5C 0.9800 . ?
C6 H6A 0.9800 . ?
C6 H6B 0.9800 . ?
C6 H6C 0.9800 . ?
C7 H7A 0.9800 . ?
C7 H7B 0.9800 . ?
C7 H7C 0.9800 . ?
C8 C9 1.328(3) . ?
C8 H8 0.9500 . ?
C9 H9 0.9500 . ?
C10 C15 1.381(4) . ?
C10 C11 1.386(3) . ?
C11 C12 1.387(4) . ?
C11 H11 0.9500 . ?
C12 C13 1.373(5) . ?
C12 H12 0.9500 . ?
C13 C14 1.367(5) . ?
C13 H13 0.9500 . ?
C14 C15 1.388(4) . ?
C14 H14 0.9500 . ?
C15 H15 0.9500 . ?
C16 C17 1.392(4) . ?
C16 C21 1.396(4) . ?
C17 C18 1.379(5) . ?
C17 H17 0.9500 . ?
C18 C19 1.378(5) . ?
C18 H18 0.9500 . ?
C19 C20 1.366(5) . ?
C19 H19 0.9500 . ?
C20 C21 1.390(4) . ?
C20 H20 0.9500 . ?
C21 H21 0.9500 . ?
C22 C27 1.382(4) . ?
C22 C23 1.407(4) . ?
C23 C24 1.387(4) . ?
C23 H23 0.9500 . ?
C24 C25 1.384(5) . ?
C24 H24 0.9500 . ?
C25 C26 1.368(5) . ?
C25 H25 0.9500 . ?
C26 C27 1.402(4) . ?
C26 H26 0.9500 . ?
C27 H27 0.9500 . ?
C28 C29 1.382(4) . ?
C28 C33 1.398(4) . ?
C29 C30 1.389(4) . ?
C29 H29 0.9500 . ?
C30 C31 1.370(5) . ?
C30 H30 0.9500 . ?
C31 C32 1.372(5) . ?
C31 H31 0.9500 . ?
C32 C33 1.383(4) . ?
C32 H32 0.9500 . ?
C33 H33 0.9500 . ?
Cl1 C34 1.753(4) . ?
Cl2 C34 1.750(3) . ?
C34 H34A 0.9900 . ?
C34 H34B 0.9900 . ?
Cl3 C35 1.717(7) . ?
Cl4 C35 1.803(7) . ?
C35 H35A 0.9900 . ?
C35 H35B 0.9900 . ?
Cl5 C36 1.763(9) . ?
Cl6 C36 1.799(9) . ?
C36 H36A 0.9900 . ?
C36 H36B 0.9900 . ?
Cl7 C37 1.767(10) . ?
Cl8 C37 1.761(10) . ?
C37 H37A 0.9900 . ?
C37 H37B 0.9900 . ?
B2 F5 1.378(8) . ?
B2 F6 1.383(8) . ?
B2 F8 1.387(8) . ?
B2 F7 1.390(8) . ?
